data_7102218
loop_
_publ_author_name
'Aaker\"oy, Christer B.'
'Desper, John'
'Helfrich, Brian A.'
'Metrangolo, Pierangelo'
'Pilati, Tullio'
'Resnati, Giuseppe'
'Stevenazzi, Andrea'

_publ_section_title
;
 Combining halogen bonds and hydrogen bonds in the modular assembly of
 heteromeric infinite 1-D chains
;
_journal_coden_ASTM CHCOFS
_journal_issue 41
_journal_name_full
;
 Chemical Communications (Cambridge, United Kingdom)
;
_journal_page_first 4236
_journal_page_last 4238
_journal_paper_doi 10.1039/b707458a
_journal_year 2007
_chemical_formula_moiety '2(C6 H6 N2 O), C6 F4 I2'
_chemical_formula_sum 'C18 H12 F4 I2 N4 O2'
_chemical_formula_weight 646.12
_chemical_melting_point 428
_space_group_IT_number 14
_symmetry_cell_setting monoclinic
_symmetry_space_group_name_Hall '-P 2ybc'
_symmetry_space_group_name_H-M 'P 1 21/c 1'
_atom_sites_solution_hydrogens difmap
_atom_sites_solution_primary direct
_atom_sites_solution_secondary difmap
_audit_creation_method SHELXL-97
_cell_angle_alpha 90.00
_cell_angle_beta 106.911(6)
_cell_angle_gamma 90.00
_cell_formula_units_Z 4
_cell_length_a 20.247(3)
_cell_length_b 5.0710(9)
_cell_length_c 21.279(3)
_cell_measurement_reflns_used 6710
_cell_measurement_temperature 297(2)
_cell_measurement_theta_max 28.830
_cell_measurement_theta_min 2.445
_cell_volume 2090.3(6)
_computing_cell_refinement 'Bruker SMART'
_computing_data_collection 'Bruker SMART'
_computing_data_reduction 'Bruker SAINT'
_computing_molecular_graphics 'ORTEP-III (Burnett and Johnson, 1996), Mercury 1.4, CCDC'
_computing_publication_material 'SHELXL-97 (Sheldrick, 1997)'
_computing_structure_refinement 'SHELXL-97 (Sheldrick, 1997)'
_computing_structure_solution
;
M.C. Burla, M. Camalli, B. Carrozzini, G.L. Cascarano, C. Giacovazzo,
G. Polidori, R. Spagna (2003).
SIR2002: the program. J. Appl. Cryst. 36,1103
;
_diffrn_ambient_temperature 297(2)
_diffrn_measured_fraction_theta_full 0.997
_diffrn_measured_fraction_theta_max 0.946
_diffrn_measurement_device_type 'CCD area-detector'
_diffrn_measurement_method '\w and \f scans'
_diffrn_radiation_monochromator graphite
_diffrn_radiation_source 'fine-focus sealed tube'
_diffrn_radiation_type MoK\a
_diffrn_radiation_wavelength 0.71073
_diffrn_reflns_av_R_equivalents 0.0279
_diffrn_reflns_av_sigmaI/netI 0.0237
_diffrn_reflns_limit_h_max 28
_diffrn_reflns_limit_h_min -28
_diffrn_reflns_limit_k_max 7
_diffrn_reflns_limit_k_min -7
_diffrn_reflns_limit_l_max 30
_diffrn_reflns_limit_l_min -30
_diffrn_reflns_number 58508
_diffrn_reflns_theta_full 30.00
_diffrn_reflns_theta_max 31.34
_diffrn_reflns_theta_min 1.97
_diffrn_standards_decay_% 0.00
_exptl_absorpt_coefficient_mu 3.066
_exptl_absorpt_correction_T_max 1.000000
_exptl_absorpt_correction_T_min 0.802893
_exptl_absorpt_correction_type multi-scan
_exptl_absorpt_process_details 'SADABS, Bruker, 1997'
_exptl_crystal_colour colourless
_exptl_crystal_density_diffrn 2.053
_exptl_crystal_density_method 'not measured'
_exptl_crystal_description 'elongated table'
_exptl_crystal_F_000 1224
_exptl_crystal_size_max 0.42
_exptl_crystal_size_mid 0.14
_exptl_crystal_size_min 0.04
_refine_diff_density_max 1.100
_refine_diff_density_min -0.741
_refine_diff_density_rms 0.077
_refine_ls_extinction_method none
_refine_ls_goodness_of_fit_ref 1.028
_refine_ls_hydrogen_treatment refall
_refine_ls_matrix_type full
_refine_ls_number_parameters 319
_refine_ls_number_reflns 6507
_refine_ls_number_restraints 32
_refine_ls_restrained_S_all 1.025
_refine_ls_R_factor_all 0.0435
_refine_ls_R_factor_gt 0.0320
_refine_ls_shift/su_max 0.001
_refine_ls_shift/su_mean 0.000
_refine_ls_structure_factor_coef Fsqd
_refine_ls_weighting_details 'w=1/[\s2^(Fo2^)+(0.0411P)2^+1.2183P] where P=(Fo2^+2Fc2^)/3'
_refine_ls_weighting_scheme calc
_refine_ls_wR_factor_gt 0.0813
_refine_ls_wR_factor_ref 0.0866
_reflns_number_gt 5096
_reflns_number_total 6507
_reflns_threshold_expression I>2\s(I)
_cod_duplicate_entry 7113214
_cod_data_source_file b707458a.txt
_cod_data_source_block 2
_cod_depositor_comments
;
The following automatic conversions were performed:
'_symmetry_cell_setting' value 'Monoclinic' changed to 'monoclinic'
according to '/home/saulius/struct/CIF-dictionaries/cif_core.dic'
dictionary named 'cif_core.dic' version 2.4.1 from 2010-06-29.

Automatic conversion script
Id: cif_fix_enum 1527 2010-12-29 10:47:43Z saulius 
;
_cod_original_sg_symbol_H-M 'P 21/c'
_cod_database_code 7102218

loop_
_symmetry_equiv_pos_as_xyz
'x, y, z'
'-x, y+1/2, -z+1/2'
'-x, -y, -z'
'x, -y-1/2, z-1/2'

loop_
_atom_site_label
_atom_site_type_symbol
_atom_site_fract_x
_atom_site_fract_y
_atom_site_fract_z
_atom_site_U_iso_or_equiv
_atom_site_adp_type
_atom_site_occupancy
_atom_site_symmetry_multiplicity
_atom_site_calc_flag
_atom_site_refinement_flags
C1 C 0.24162(13) 0.2828(6) 0.38402(12) 0.0488(6) Uani 1 1 d .
C2 C 0.25428(14) 0.1427(6) 0.44163(14) 0.0542(6) Uani 1 1 d .
C3 C 0.30841(15) 0.2030(7) 0.49545(14) 0.0581(7) Uani 1 1 d .
C4 C 0.35335(14) 0.4047(7) 0.49447(14) 0.0559(6) Uani 1 1 d .
C5 C 0.34151(16) 0.5431(6) 0.43657(16) 0.0578(7) Uani 1 1 d .
C6 C 0.28678(16) 0.4854(6) 0.38268(14) 0.0542(6) Uani 1 1 d .
I1 I 0.159947(9) 0.18294(4) 0.301633(8) 0.05638(7) Uani 1 1 d .
I2 I 0.436405(10) 0.49066(5) 0.576643(10) 0.06923(8) Uani 1 1 d .
F1 F 0.21321(11) -0.0601(5) 0.44606(10) 0.0777(6) Uani 1 1 d .
F2 F 0.31734(12) 0.0543(5) 0.54932(9) 0.0863(6) Uani 1 1 d .
F3 F 0.38281(12) 0.7427(5) 0.43166(12) 0.0849(6) Uani 1 1 d .
F4 F 0.27763(12) 0.6289(4) 0.32827(10) 0.0760(5) Uani 1 1 d .
N1A N 0.05026(14) 0.0255(6) 0.18964(13) 0.0644(7) Uani 1 1 d .
C1A C -0.00652(17) 0.1693(7) 0.16943(14) 0.0606(7) Uani 1 1 d .
H1A H -0.0129(18) 0.303(7) 0.1946(17) 0.063(10) Uiso 1 1 d .
C2A C -0.05644(15) 0.1298(6) 0.11079(13) 0.0540(6) Uani 1 1 d .
H2A H -0.097(2) 0.249(8) 0.0981(18) 0.072(10) Uiso 1 1 d .
C3A C -0.04786(12) -0.0724(5) 0.07059(11) 0.0413(5) Uani 1 1 d .
C4A C 0.01045(15) -0.2262(6) 0.09134(15) 0.0569(7) Uani 1 1 d .
H4A H 0.0159(18) -0.377(7) 0.0657(17) 0.068(10) Uiso 1 1 d .
C5A C 0.05816(18) -0.1671(7) 0.15065(17) 0.0695(9) Uani 1 1 d .
H5A H 0.101(2) -0.249(8) 0.1654(19) 0.075(11) Uiso 1 1 d .
C6A C -0.10018(13) -0.1325(4) 0.00635(12) 0.0428(5) Uani 1 1 d .
O1A O -0.10422(11) -0.3548(3) -0.01758(10) 0.0604(5) Uani 1 1 d .
N2A N -0.14045(14) 0.0634(5) -0.02228(12) 0.0588(6) Uani 1 1 d DU
H1NA H -0.1299(19) 0.213(5) -0.0078(18) 0.071(10) Uiso 1 1 d DU
H2NA H -0.1722(16) 0.039(7) -0.0560(13) 0.072(10) Uiso 1 1 d DU
N1B N 0.55076(13) 0.6151(6) 0.68785(13) 0.0640(7) Uani 1 1 d .
C1B C 0.57106(16) 0.4613(7) 0.74017(18) 0.0622(8) Uani 1 1 d .
H1B H 0.540(2) 0.311(8) 0.744(2) 0.083(12) Uiso 1 1 d .
C2B C 0.63218(16) 0.4957(5) 0.78908(15) 0.0519(6) Uani 1 1 d .
H2B H 0.6407(16) 0.384(7) 0.8245(16) 0.052(8) Uiso 1 1 d .
C3B C 0.67441(13) 0.7027(4) 0.78400(11) 0.0406(5) Uani 1 1 d .
C4B C 0.65324(15) 0.8664(5) 0.73024(14) 0.0517(6) Uani 1 1 d .
H4B H 0.6789(17) 1.010(6) 0.7260(16) 0.056(9) Uiso 1 1 d .
C5B C 0.59161(18) 0.8144(7) 0.68326(16) 0.0635(8) Uani 1 1 d .
H5B H 0.5757(19) 0.932(7) 0.6475(19) 0.070(10) Uiso 1 1 d .
C6B C 0.74114(13) 0.7565(5) 0.83485(12) 0.0441(5) Uani 1 1 d .
O1B O 0.75942(12) 0.9842(3) 0.85021(11) 0.0632(6) Uani 1 1 d .
N2B N 0.77872(13) 0.5505(4) 0.86100(12) 0.0532(6) Uani 1 1 d DU
H1NB H 0.7647(15) 0.404(4) 0.8479(14) 0.043(7) Uiso 1 1 d DU
H2NB H 0.8126(13) 0.576(7) 0.8912(13) 0.052(8) Uiso 1 1 d DU

loop_
_atom_site_aniso_label
_atom_site_aniso_U_11
_atom_site_aniso_U_22
_atom_site_aniso_U_33
_atom_site_aniso_U_23
_atom_site_aniso_U_13
_atom_site_aniso_U_12
C1 0.0410(12) 0.0624(15) 0.0390(11) -0.0065(11) 0.0055(9) 0.0026(11)
C2 0.0434(13) 0.0717(18) 0.0454(13) -0.0037(12) 0.0096(10) -0.0079(12)
C3 0.0482(14) 0.082(2) 0.0412(13) 0.0006(13) 0.0079(11) -0.0006(14)
C4 0.0427(13) 0.0722(17) 0.0471(14) -0.0113(13) 0.0044(10) -0.0007(13)
C5 0.0508(15) 0.0591(16) 0.0591(16) -0.0102(13) 0.0093(12) -0.0086(12)
C6 0.0551(16) 0.0595(16) 0.0442(13) -0.0029(11) 0.0085(11) 0.0002(12)
I1 0.04549(10) 0.07208(14) 0.04362(10) -0.00616(8) 0.00046(7) 0.00318(8)
I2 0.04737(11) 0.08888(17) 0.05930(13) -0.02054(10) -0.00358(8) 0.00030(9)
F1 0.0655(11) 0.1013(14) 0.0598(11) 0.0094(10) 0.0079(9) -0.0310(11)
F2 0.0799(13) 0.1229(18) 0.0447(9) 0.0175(11) 0.0004(9) -0.0167(13)
F3 0.0796(14) 0.0765(13) 0.0901(15) -0.0043(11) 0.0115(12) -0.0295(11)
F4 0.0913(14) 0.0685(11) 0.0594(11) 0.0141(9) 0.0079(10) -0.0075(10)
N1A 0.0570(15) 0.0753(17) 0.0466(12) -0.0054(12) -0.0074(11) 0.0008(12)
C1A 0.0654(18) 0.0632(18) 0.0435(14) -0.0116(13) 0.0004(12) 0.0029(14)
C2A 0.0532(15) 0.0517(14) 0.0456(13) -0.0065(11) -0.0037(11) 0.0105(12)
C3A 0.0408(11) 0.0373(11) 0.0395(11) 0.0001(9) 0.0020(9) -0.0044(9)
C4A 0.0501(15) 0.0568(16) 0.0551(15) -0.0081(13) 0.0018(12) 0.0093(12)
C5A 0.0501(16) 0.081(2) 0.0625(18) -0.0071(16) -0.0075(13) 0.0174(15)
C6A 0.0453(12) 0.0337(11) 0.0418(11) -0.0014(9) 0.0008(9) -0.0052(9)
O1A 0.0668(12) 0.0345(9) 0.0614(12) -0.0071(8) -0.0107(9) 0.0007(8)
N2A 0.0699(16) 0.0360(11) 0.0510(13) -0.0059(9) -0.0130(11) 0.0029(10)
N1B 0.0478(13) 0.0705(16) 0.0594(14) -0.0138(13) -0.0068(11) 0.0004(12)
C1B 0.0496(15) 0.0579(17) 0.073(2) -0.0136(15) 0.0079(14) -0.0123(13)
C2B 0.0547(15) 0.0439(13) 0.0509(14) -0.0003(11) 0.0056(12) -0.0080(11)
C3B 0.0448(12) 0.0324(10) 0.0385(11) -0.0064(8) 0.0026(9) -0.0005(9)
C4B 0.0522(14) 0.0429(13) 0.0509(14) 0.0058(11) 0.0008(11) -0.0025(11)
C5B 0.0630(18) 0.0639(18) 0.0499(15) 0.0035(13) -0.0050(13) 0.0069(15)
C6B 0.0512(13) 0.0312(10) 0.0399(11) -0.0025(9) -0.0024(10) -0.0025(9)
O1B 0.0709(13) 0.0284(8) 0.0653(12) -0.0042(8) -0.0198(10) -0.0053(8)
N2B 0.0564(13) 0.0298(10) 0.0556(13) -0.0037(9) -0.0115(10) -0.0018(9)

loop_
_atom_type_symbol
_atom_type_description
_atom_type_scat_dispersion_real
_atom_type_scat_dispersion_imag
_atom_type_scat_source
C C 0.0033 0.0016 'International Tables Vol C Tables 4.2.6.8 and 6.1.1.4'
H H 0.0000 0.0000 'International Tables Vol C Tables 4.2.6.8 and 6.1.1.4'
N N 0.0061 0.0033 'International Tables Vol C Tables 4.2.6.8 and 6.1.1.4'
O O 0.0106 0.0060 'International Tables Vol C Tables 4.2.6.8 and 6.1.1.4'
F F 0.0171 0.0103 'International Tables Vol C Tables 4.2.6.8 and 6.1.1.4'
I I -0.4742 1.8119 'International Tables Vol C Tables 4.2.6.8 and 6.1.1.4'

loop_
_geom_angle_atom_site_label_1
_geom_angle_atom_site_label_2
_geom_angle_atom_site_label_3
_geom_angle
C2 C1 C6 116.7(2)
C2 C1 I1 121.3(2)
C6 C1 I1 122.0(2)
F1 C2 C3 118.3(3)
F1 C2 C1 120.0(2)
C3 C2 C1 121.8(3)
F2 C3 C2 117.8(3)
F2 C3 C4 120.5(3)
C2 C3 C4 121.7(3)
C3 C4 C5 116.7(3)
C3 C4 I2 121.2(2)
C5 C4 I2 122.1(2)
F3 C5 C6 117.8(3)
F3 C5 C4 120.4(3)
C6 C5 C4 121.7(3)
F4 C6 C5 118.9(3)
F4 C6 C1 119.9(3)
C5 C6 C1 121.3(3)
C5A N1A C1A 117.1(3)
N1A C1A C2A 123.7(3)
N1A C1A H1A 119(2)
C2A C1A H1A 117(2)
C1A C2A C3A 118.7(3)
C1A C2A H2A 119(2)
C3A C2A H2A 122(2)
C4A C3A C2A 118.3(2)
C4A C3A C6A 119.4(2)
C2A C3A C6A 122.3(2)
C3A C4A C5A 118.5(3)
C3A C4A H4A 120(2)
C5A C4A H4A 122(2)
N1A C5A C4A 123.7(3)
N1A C5A H5A 113(2)
C4A C5A H5A 123(2)
O1A C6A N2A 122.8(2)
O1A C6A C3A 120.6(2)
N2A C6A C3A 116.6(2)
C6A N2A H1NA 118(3)
C6A N2A H2NA 121(3)
H1NA N2A H2NA 121(4)
C1B N1B C5B 117.6(3)
N1B C1B C2B 123.5(3)
N1B C1B H1B 118(2)
C2B C1B H1B 118(2)
C1B C2B C3B 118.6(3)
C1B C2B H2B 117(2)
C3B C2B H2B 124(2)
C4B C3B C2B 118.3(2)
C4B C3B C6B 119.4(2)
C2B C3B C6B 122.3(2)
C3B C4B C5B 119.0(3)
C3B C4B H4B 121(2)
C5B C4B H4B 120(2)
N1B C5B C4B 123.0(3)
N1B C5B H5B 118(2)
C4B C5B H5B 119(2)
O1B C6B N2B 122.8(2)
O1B C6B C3B 120.3(2)
N2B C6B C3B 116.9(2)
C6B N2B H1NB 119(2)
C6B N2B H2NB 118(2)
H1NB N2B H2NB 123(3)

loop_
_geom_bond_atom_site_label_1
_geom_bond_atom_site_label_2
_geom_bond_distance
C1 C2 1.375(4)
C1 C6 1.381(4)
C1 I1 2.092(2)
C2 F1 1.343(4)
C2 C3 1.370(4)
C3 F2 1.340(4)
C3 C4 1.373(5)
C4 C5 1.377(5)
C4 I2 2.089(3)
C5 F3 1.336(4)
C5 C6 1.374(4)
C6 F4 1.334(3)
N1A C5A 1.321(4)
N1A C1A 1.323(4)
C1A C2A 1.373(4)
C1A H1A 0.90(3)
C2A C3A 1.378(4)
C2A H2A 0.99(4)
C3A C4A 1.376(4)
C3A C6A 1.497(3)
C4A C5A 1.381(4)
C4A H4A 0.97(4)
C5A H5A 0.93(4)
C6A O1A 1.230(3)
C6A N2A 1.317(3)
N2A H1NA 0.82(2)
N2A H2NA 0.82(2)
N1B C1B 1.323(5)
N1B C5B 1.327(5)
C1B C2B 1.377(4)
C1B H1B 1.00(4)
C2B C3B 1.378(4)
C2B H2B 0.92(3)
C3B C4B 1.377(4)
C3B C6B 1.490(3)
C4B C5B 1.378(4)
C4B H4B 0.92(3)
C5B H5B 0.95(4)
C6B O1B 1.227(3)
C6B N2B 1.317(3)
N2B H1NB 0.81(2)
N2B H2NB 0.80(2)

loop_
_geom_torsion_atom_site_label_1
_geom_torsion_atom_site_label_2
_geom_torsion_atom_site_label_3
_geom_torsion_atom_site_label_4
_geom_torsion
C6 C1 C2 F1 -178.8(3)
I1 C1 C2 F1 -1.0(4)
C6 C1 C2 C3 0.9(4)
I1 C1 C2 C3 178.7(2)
F1 C2 C3 F2 0.4(4)
C1 C2 C3 F2 -179.3(3)
F1 C2 C3 C4 178.9(3)
C1 C2 C3 C4 -0.7(5)
F2 C3 C4 C5 178.3(3)
C2 C3 C4 C5 -0.2(5)
F2 C3 C4 I2 -0.7(4)
C2 C3 C4 I2 -179.2(2)
C3 C4 C5 F3 179.8(3)
I2 C4 C5 F3 -1.2(4)
C3 C4 C5 C6 1.0(5)
I2 C4 C5 C6 180.0(2)
F3 C5 C6 F4 0.4(4)
C4 C5 C6 F4 179.2(3)
F3 C5 C6 C1 -179.7(3)
C4 C5 C6 C1 -0.9(5)
C2 C1 C6 F4 179.8(3)
I1 C1 C6 F4 2.0(4)
C2 C1 C6 C5 -0.1(4)
I1 C1 C6 C5 -177.9(2)
C5A N1A C1A C2A -0.4(5)
N1A C1A C2A C3A 0.7(5)
C1A C2A C3A C4A 0.2(5)
C1A C2A C3A C6A 179.0(3)
C2A C3A C4A C5A -1.4(5)
C6A C3A C4A C5A 179.8(3)
C1A N1A C5A C4A -0.8(6)
C3A C4A C5A N1A 1.8(6)
C4A C3A C6A O1A 23.3(4)
C2A C3A C6A O1A -155.4(3)
C4A C3A C6A N2A -156.5(3)
C2A C3A C6A N2A 24.8(4)
C5B N1B C1B C2B -0.8(5)
N1B C1B C2B C3B 0.7(5)
C1B C2B C3B C4B 0.3(4)
C1B C2B C3B C6B 179.4(3)
C2B C3B C4B C5B -1.2(4)
C6B C3B C4B C5B 179.7(3)
C1B N1B C5B C4B -0.1(5)
C3B C4B C5B N1B 1.1(5)
C4B C3B C6B O1B 37.5(4)
C2B C3B C6B O1B -141.6(3)
C4B C3B C6B N2B -141.7(3)
C2B C3B C6B N2B 39.2(4)

loop_
_cod_related_entry_id
_cod_related_entry_database
_cod_related_entry_code
1 ChemSpider 30653014
